data_7126387
loop_
_publ_author_name
'Evans, Peter'
'Reta, Daniel'
'Goodwin, Conrad A. P.'
'Ortu, Fabrizio'
'Chilton, Nicholas F.'
'Mills, David P.'

_publ_section_title
;
 A double-dysprosocenium single-molecule magnet bound together with
 neutral ligands.
;
_journal_issue 42
_journal_name_full 'Chemical communications (Cambridge, England)'
_journal_page_first 5677
_journal_page_last 5680
_journal_paper_doi 10.1039/c9cc08945d
_journal_volume 56
_journal_year 2020
_chemical_formula_moiety 'C48 H84 Al2 Y2, 2(C14 H16)'
_chemical_formula_sum 'C76 H116 Al2 Y2'
_chemical_formula_weight 1261.46
_space_group_crystal_system triclinic
_space_group_IT_number 2
_space_group_name_Hall '-P 1'
_space_group_name_H-M_alt 'P -1'
_atom_sites_solution_hydrogens geom
_atom_sites_solution_primary dual
_atom_sites_solution_secondary difmap
_audit_creation_date 2019-10-25
_audit_creation_method
;
Olex2 1.3
(compiled 2019.09.11 svn.r3662 for OlexSys, GUI svn.r5938)
;
_audit_update_record
;
2019-11-06 deposited with the CCDC.	2020-04-16 downloaded from the CCDC.
;
_cell_angle_alpha 103.8942(17)
_cell_angle_beta 100.2987(17)
_cell_angle_gamma 111.860(2)
_cell_formula_units_Z 1
_cell_length_a 11.2354(3)
_cell_length_b 12.4540(3)
_cell_length_c 14.8193(2)
_cell_measurement_reflns_used 19332
_cell_measurement_temperature 100.01(10)
_cell_measurement_theta_max 76.0560
_cell_measurement_theta_min 4.0700
_cell_volume 1783.50(8)
_computing_cell_refinement 'CrysAlisPro 1.171.39.27b (Rigaku OD, 2015)'
_computing_data_collection 'CrysAlisPro 1.171.39.27b (Rigaku OD, 2015)'
_computing_data_reduction 'CrysAlisPro 1.171.39.27b (Rigaku OD, 2015)'
_computing_molecular_graphics 'Olex2 1.3 (Dolomanov et al., 2009)'
_computing_publication_material 'Olex2 1.3 (Dolomanov et al., 2009)'
_computing_structure_refinement 'ShelXL 2018/3 (Sheldrick, 2015)'
_computing_structure_solution 'ShelXT (Sheldrick, 2015)'
_diffrn_ambient_environment N~2~
_diffrn_ambient_temperature 100.01(10)
_diffrn_detector 'CCD plate'
_diffrn_measured_fraction_theta_full 0.993
_diffrn_measured_fraction_theta_max 0.992
_diffrn_measurement_details
;
List of Runs (angles in degrees, time in seconds):

  # Type    Start    End  Width  t~exp~   \w     \q     \k     \f   Frames
#--------------------------------------------------------------------------
  1  \w   -118.00 -71.00   0.50    0.50    --  -46.60 -50.00 -34.75   94
  2  \w   -127.00 -96.00   0.50    0.50    --  -46.60 -38.00   0.00   62
  3  \w    -33.00  -7.00   0.50    0.50    --  -46.60  57.00-120.00   52
  4  \w    -64.00 -15.00   0.50    0.50    --  -46.60 -50.00 -34.75   98
  5  \w   -122.00 -10.00   0.50    0.50    --  -46.60 -76.00 -90.00  224
  6  \w   -108.00 -14.00   0.50    0.50    --  -46.60 -45.00 117.44  188
  7  \w    -89.00 -10.00   0.50    0.50    --  -46.60 -38.00   0.00  158
  8  \w     11.00  39.00   0.50    0.50    --  -46.60  57.00-120.00   56
  9  \w   -169.00-102.00   0.50    0.50    -- -107.20 -62.00 -85.97  134
 10  \w   -146.00-121.00   0.50    0.50    -- -107.20  76.00-150.00   50
 11  \w    -52.00 -26.00   0.50    0.50    -- -107.20  38.00 150.00   52
 12  \w    -75.00 -49.00   0.50    0.50    -- -107.20  76.00-150.00   52
 13  \w   -105.00 -68.00   0.50    0.50    -- -107.20  57.00  60.00   74
 14  \w   -146.00 -24.00   0.50    0.50    -- -107.20  76.00 -90.00  244
 15  \w   -146.00 -19.00   0.50    0.50    -- -107.20  76.00 -30.00  254
 16  \w   -141.00 -18.00   0.50    0.50    -- -107.20  76.00  30.00  246
 17  \w   -134.00 -73.00   0.50    0.50    -- -107.20  38.00 150.00  122
 18  \w   -189.00 -75.00   0.50    0.50    -- -107.20 -47.00-139.73  228
 19  \w   -195.00 -74.00   0.50    0.50    -- -107.20 -60.00 165.16  242
 20  \w   -104.00 -52.00   0.50    0.50    -- -107.20  76.00 120.00  104
 21  \w   -191.00-152.00   0.50    0.50    -- -107.20 -44.00 152.07   78
 22  \w   -103.00 -77.00   0.50    0.50    -- -107.20  76.00   0.00   52
 23  \w   -145.00 -52.00   0.50    0.50    -- -107.20  76.00-120.00  186
 24  \w   -197.00 -76.00   0.50    0.50    -- -107.20 -54.00 -59.51  242
 25  \w   -188.00-132.00   0.50    0.50    -- -107.20 -57.00   0.00  112
 26  \w   -181.00-147.00   0.50    0.50    -- -107.20 -42.00  92.17   68
 27  \w   -162.00-136.00   0.50    0.50    -- -107.20 -50.00-113.50   52
 28  \w   -130.00 -83.00   0.50    0.50    -- -107.20  76.00-180.00   94
 29  \w    -73.00 -35.00   0.50    0.50    -- -107.20  76.00-180.00   76
 30  \w   -101.00 -64.00   0.50    0.50    -- -107.20  76.00  60.00   74
 31  \w   -112.00 -19.00   0.50    0.50    -- -107.20  76.00  90.00  186
 32  \w   -129.00 -74.00   0.50    0.50    -- -107.20 -73.00 111.77  110
 33  \w   -197.00 -68.00   0.50    0.50    -- -107.20 -31.00-173.57  258
;
_diffrn_measurement_device 'four-circle diffractometer'
_diffrn_measurement_device_type 'XtaLAB AFC11 (RINC): Kappa single'
_diffrn_measurement_method '\w scans'
_diffrn_orient_matrix_type 'CrysAlisPro convention (1999,Acta A55,543-557)'
_diffrn_orient_matrix_UB_11 0.0778622000
_diffrn_orient_matrix_UB_12 -0.0791377000
_diffrn_orient_matrix_UB_13 -0.0076017000
_diffrn_orient_matrix_UB_21 0.0057021000
_diffrn_orient_matrix_UB_22 0.0019030000
_diffrn_orient_matrix_UB_23 0.1050422000
_diffrn_orient_matrix_UB_31 -0.1336187000
_diffrn_orient_matrix_UB_32 -0.1172890000
_diffrn_orient_matrix_UB_33 -0.0386206000
_diffrn_radiation_monochromator graphite
_diffrn_radiation_probe x-ray
_diffrn_radiation_type 'Cu K\a'
_diffrn_radiation_wavelength 1.54184
_diffrn_reflns_av_R_equivalents 0.0339
_diffrn_reflns_av_unetI/netI 0.0235
_diffrn_reflns_Laue_measured_fraction_full 0.993
_diffrn_reflns_Laue_measured_fraction_max 0.992
_diffrn_reflns_limit_h_max 13
_diffrn_reflns_limit_h_min -13
_diffrn_reflns_limit_k_max 13
_diffrn_reflns_limit_k_min -15
_diffrn_reflns_limit_l_max 17
_diffrn_reflns_limit_l_min -17
_diffrn_reflns_number 24477
_diffrn_reflns_point_group_measured_fraction_full 0.993
_diffrn_reflns_point_group_measured_fraction_max 0.992
_diffrn_reflns_theta_full 67.684
_diffrn_reflns_theta_max 68.240
_diffrn_reflns_theta_min 3.218
_diffrn_source 'fine-focus sealed X-ray tube'
_diffrn_source_type 'Enhance (Cu) X-ray Source'
_exptl_absorpt_coefficient_mu 2.688
_exptl_absorpt_correction_T_max 1.00000
_exptl_absorpt_correction_T_min 0.04955
_exptl_absorpt_correction_type multi-scan
_exptl_absorpt_process_details
;
CrysAlisPro 1.171.39.27b (Rigaku Oxford Diffraction, 2015)
Empirical absorption correction using spherical harmonics,
 implemented in SCALE3 ABSPACK scaling algorithm.
;
_exptl_crystal_colour 'clear colourless'
_exptl_crystal_colour_lustre clear
_exptl_crystal_colour_primary colourless
_exptl_crystal_density_diffrn 1.174
_exptl_crystal_description block
_exptl_crystal_F_000 676
_exptl_crystal_size_max 0.471
_exptl_crystal_size_mid 0.373
_exptl_crystal_size_min 0.339
_refine_diff_density_max 1.854
_refine_diff_density_min -0.579
_refine_diff_density_rms 0.096
_refine_ls_extinction_method none
_refine_ls_goodness_of_fit_ref 1.155
_refine_ls_hydrogen_treatment constr
_refine_ls_matrix_type full
_refine_ls_number_parameters 418
_refine_ls_number_reflns 6466
_refine_ls_number_restraints 211
_refine_ls_restrained_S_all 1.143
_refine_ls_R_factor_all 0.0449
_refine_ls_R_factor_gt 0.0443
_refine_ls_shift/su_max 0.001
_refine_ls_shift/su_mean 0.000
_refine_ls_structure_factor_coef Fsqd
_refine_ls_weighting_details 'w=1/[\s^2^(Fo^2^)+(0.0627P)^2^+3.7614P] where P=(Fo^2^+2Fc^2^)/3'
_refine_ls_weighting_scheme calc
_refine_ls_wR_factor_gt 0.1277
_refine_ls_wR_factor_ref 0.1280
_reflns_Friedel_coverage 0.000
_reflns_number_gt 6370
_reflns_number_total 6466
_reflns_threshold_expression 'I > 2\s(I)'
_cod_data_source_file c9cc08945d2.cif
_cod_data_source_block YCpMe5_Me4Al
_cod_depositor_comments 'Adding full bibliography for 7126383--7126388.cif.'
_cod_original_cell_volume 1783.51(7)
_cod_database_code 7126387
_manchester_internal_coll_name rdpm12
_manchester_internal_coll_client CAPG
_manchester_internal_coll_type custom
_manchester_internal_coll_frame_time 0.5s
_manchester_internal_coll_frame_width 0.5
_manchester_internal_coll_frame_method '\w scans'
_manchester_internal_coll_user CAPG
_manchester_internal_coll_date 2/05/17
_manchester_internal_process_user CAPG
_manchester_internal_process_date 2/05/17
_manchester_internal_solution_user CAPG
_manchester_internal_solution_date 2/05/17
_manchester_internal_refinement_user CAPG/FO
_manchester_internal_refinement_date 25/10/19
_manchester_internal_validation_user FO
_manchester_internal_validation_date 25/10/19
_manchester_internal_archive_date 25/10/19
_shelx_shelxl_version_number 2018/3
_chemical_oxdiff_formula 'C24 Y Al'
_chemical_oxdiff_usercomment FO/CAPG/DPM
_shelx_space_group_comment
;
The symmetry employed for this shelxl refinement is uniquely defined
by the following loop, which should always be used as a source of
symmetry information in preference to the above space-group names.
They are only intended as comments.
;
_reflns_odcompleteness_completeness 98.26
_reflns_odcompleteness_iscentric 1
_reflns_odcompleteness_theta 74.33
_olex2_refinement_description
;
1. Fixed Uiso
 At 1.2 times of:
  All C(H) groups
 At 1.5 times of:
  All C(H,H,H) groups
2. Restrained distances
 C32A-C33A \\sim C32B-C33B
 with sigma of 0.02
3. Uiso/Uaniso restraints and constraints
C38A \\sim C33A \\sim C36A \\sim C37A \\sim C32A \\sim C33B \\sim C38B \\sim
C37B \\sim C36B \\sim C35B \\sim C34A \\sim C35A \\sim C32B \\sim C34B: within
2A with sigma of 0.01 and sigma for terminal atoms of 0.01 within 2A
4. Others
 Sof(C32B)=Sof(H32D)=Sof(H32E)=Sof(H32F)=Sof(C33B)=Sof(C38B)=Sof(H38B)=
 Sof(C37B)=Sof(H37B)=Sof(C36B)=Sof(H36B)=Sof(C35B)=Sof(H35B)=Sof(C34B)=
 Sof(H34B)=1-FVAR(1)
 Sof(C38A)=Sof(H38A)=Sof(C33A)=Sof(C34A)=Sof(H34A)=Sof(C35A)=Sof(H35A)=
 Sof(C36A)=Sof(H36A)=Sof(C37A)=Sof(H37A)=Sof(C32A)=Sof(H32A)=Sof(H32B)=
 Sof(H32C)=FVAR(1)
5.a Aromatic/amide H refined with riding coordinates:
 C31(H31), C27(H27), C30(H30), C28(H28), C29(H29), C38A(H38A), C34A(H34A),
 C35A(H35A), C36A(H36A), C37A(H37A), C38B(H38B), C37B(H37B), C36B(H36B),
 C35B(H35B), C34B(H34B)
5.b Fitted hexagon refined as free rotating group:
 C38A(C33A,C34A,C35A,C36A,C37A), C33B(C38B,C37B,C36B,C35B,C34B)
5.c Idealised Me refined as rotating group:
 C23(H23A,H23B,H23C), C6(H6A,H6B,H6C), C7(H7A,H7B,H7C), C8(H8A,H8B,H8C),
 C20(H20A,H20B,H20C), C10(H10A,H10B,H10C), C24(H24A,H24B,H24C), C9(H9A,H9B,H9C),
  C16(H16A,H16B,H16C), C19(H19A,H19B,H19C), C18(H18A,H18B,H18C), C17(H17A,H17B,
 H17C), C25(H25A,H25B,H25C), C32A(H32A,H32B,H32C), C32B(H32D,H32E,H32F),
 C21(H21A,H21B,H21C), C22(H22A,H22B,H22C)
;
_olex2_submission_special_instructions 'No special instructions were received'
_oxdiff_exptl_absorpt_empirical_details
;
Empirical correction (ABSPACK) includes:
- Absorption correction using spherical harmonics
- Frame scaling
;
_oxdiff_exptl_absorpt_empirical_full_max 13.659
_oxdiff_exptl_absorpt_empirical_full_min 0.604

loop_
_space_group_symop_operation_xyz
'x, y, z'
'-x, -y, -z'

loop_
_atom_site_label
_atom_site_type_symbol
_atom_site_fract_x
_atom_site_fract_y
_atom_site_fract_z
_atom_site_U_iso_or_equiv
_atom_site_adp_type
_atom_site_occupancy
_atom_site_site_symmetry_order
_atom_site_calc_flag
_atom_site_refinement_flags_posn
_atom_site_refinement_flags_adp
_atom_site_refinement_flags_occupancy
_atom_site_disorder_assembly
_atom_site_disorder_group
Y1 Y 0.26204(3) 0.27992(2) 0.15779(2) 0.01871(11) Uani 1 1 d . . . . .
Al1 Al 0.20980(9) -0.10823(9) -0.02627(7) 0.0218(2) Uani 1 1 d . . . . .
C5 C 0.4490(3) 0.4450(3) 0.1139(3) 0.0265(7) Uani 1 1 d . . . . .
C1 C 0.3535(3) 0.4920(3) 0.1288(2) 0.0242(7) Uani 1 1 d . . . . .
C4 C 0.3861(4) 0.3398(3) 0.0284(3) 0.0280(7) Uani 1 1 d . . . . .
C2 C 0.2338(3) 0.4161(3) 0.0521(2) 0.0243(7) Uani 1 1 d . . . . .
C14 C 0.4036(4) 0.2659(3) 0.3130(2) 0.0283(7) Uani 1 1 d . . . . .
C23 C 0.2548(4) -0.1944(3) 0.0613(3) 0.0330(8) Uani 1 1 d . . . . .
H23A H 0.244818 -0.273046 0.022994 0.049 Uiso 1 1 calc R U . . .
H23B H 0.195375 -0.205742 0.100971 0.049 Uiso 1 1 calc R U . . .
H23C H 0.345866 -0.146300 0.102205 0.049 Uiso 1 1 calc R U . . .
C6 C 0.3784(4) 0.6113(3) 0.2021(3) 0.0318(8) Uani 1 1 d . . . . .
H6A H 0.309952 0.596790 0.234348 0.048 Uiso 1 1 calc R U . . .
H6B H 0.376493 0.668755 0.169492 0.048 Uiso 1 1 calc R U . . .
H6C H 0.464767 0.644190 0.249339 0.048 Uiso 1 1 calc R U . . .
C3 C 0.2526(4) 0.3223(3) -0.0098(2) 0.0257(7) Uani 1 1 d . . . . .
C7 C 0.1122(4) 0.4417(3) 0.0343(3) 0.0340(8) Uani 1 1 d . . . . .
H7A H 0.033618 0.366114 -0.001550 0.051 Uiso 1 1 calc R U . . .
H7B H 0.123389 0.496739 -0.002465 0.051 Uiso 1 1 calc R U . . .
H7C H 0.102313 0.478570 0.095541 0.051 Uiso 1 1 calc R U . . .
C15 C 0.4134(3) 0.3851(3) 0.3411(2) 0.0252(7) Uani 1 1 d . . . . .
C8 C 0.1542(4) 0.2299(3) -0.1057(3) 0.0353(8) Uani 1 1 d . . . . .
H8A H 0.164026 0.154848 -0.116886 0.053 Uiso 1 1 calc R U . . .
H8B H 0.171350 0.261823 -0.157228 0.053 Uiso 1 1 calc R U . . .
H8C H 0.064329 0.213990 -0.103903 0.053 Uiso 1 1 calc R U . . .
C11 C 0.2851(4) 0.3774(4) 0.3432(2) 0.0295(7) Uani 1 1 d . . . . .
C20 C 0.5431(4) 0.5021(4) 0.3797(3) 0.0371(9) Uani 1 1 d . . . . .
H20A H 0.611399 0.486473 0.356364 0.056 Uiso 1 1 calc R U . . .
H20B H 0.570954 0.529959 0.449609 0.056 Uiso 1 1 calc R U . . .
H20C H 0.529011 0.564160 0.357691 0.056 Uiso 1 1 calc R U . . .
C10 C 0.5977(4) 0.5067(4) 0.1652(3) 0.0389(9) Uani 1 1 d . . . . .
H10A H 0.619696 0.581790 0.215702 0.058 Uiso 1 1 calc R U . . .
H10B H 0.646065 0.524540 0.119272 0.058 Uiso 1 1 calc R U . . .
H10C H 0.622127 0.453157 0.193190 0.058 Uiso 1 1 calc R U . . .
C24 C 0.3081(4) -0.0981(4) -0.1251(3) 0.0382(9) Uani 1 1 d . . . . .
H24A H 0.402788 -0.051710 -0.092928 0.057 Uiso 1 1 calc R U . . .
H24B H 0.278926 -0.058333 -0.166360 0.057 Uiso 1 1 calc R U . . .
H24C H 0.290092 -0.179399 -0.163759 0.057 Uiso 1 1 calc R U . . .
C12 C 0.1969(4) 0.2525(4) 0.3185(3) 0.0342(8) Uani 1 1 d . . . . .
C13 C 0.2686(4) 0.1823(3) 0.2991(3) 0.0327(8) Uani 1 1 d . . . . .
C31 C 0.7053(4) 0.9106(4) 0.3233(3) 0.0397(9) Uani 1 1 d . . . . .
H31 H 0.755950 0.928068 0.280953 0.048 Uiso 1 1 calc R U . . .
C9 C 0.4571(5) 0.2718(4) -0.0184(3) 0.0431(10) Uani 1 1 d . . . . .
H9A H 0.509467 0.254760 0.030077 0.065 Uiso 1 1 calc R U . . .
H9B H 0.515192 0.321133 -0.047631 0.065 Uiso 1 1 calc R U . . .
H9C H 0.392118 0.195948 -0.067542 0.065 Uiso 1 1 calc R U . . .
C16 C 0.2530(5) 0.4848(5) 0.3801(3) 0.0456(11) Uani 1 1 d . . . . .
H16A H 0.329130 0.560124 0.390471 0.068 Uiso 1 1 calc R U . . .
H16B H 0.232638 0.485169 0.440356 0.068 Uiso 1 1 calc R U . . .
H16C H 0.177004 0.477068 0.332879 0.068 Uiso 1 1 calc R U . . .
C19 C 0.5186(5) 0.2314(5) 0.3068(3) 0.0452(10) Uani 1 1 d . . . . .
H19A H 0.483192 0.144862 0.272740 0.068 Uiso 1 1 calc R U . . .
H19B H 0.573925 0.251116 0.371269 0.068 Uiso 1 1 calc R U . . .
H19C H 0.571335 0.276258 0.272398 0.068 Uiso 1 1 calc R U . . .
C27 C 0.6635(6) 0.8340(4) 0.4513(3) 0.0527(13) Uani 1 1 d . . . . .
H27 H 0.685268 0.798644 0.496464 0.063 Uiso 1 1 calc R U . . .
C26 C 0.7426(5) 0.8611(4) 0.3910(3) 0.0445(10) Uani 1 1 d . . . . .
C30 C 0.5942(5) 0.9349(4) 0.3170(3) 0.0415(9) Uani 1 1 d . . . . .
H30 H 0.570764 0.968150 0.270697 0.050 Uiso 1 1 calc R U . . .
C28 C 0.5528(6) 0.8584(4) 0.4458(3) 0.0550(13) Uani 1 1 d . . . . .
H28 H 0.501073 0.839999 0.487257 0.066 Uiso 1 1 calc R U . . .
C29 C 0.5189(5) 0.9104(4) 0.3786(4) 0.0495(11) Uani 1 1 d . . . . .
H29 H 0.445283 0.928362 0.375403 0.059 Uiso 1 1 calc R U . . .
C38A C -0.0144(6) 0.5841(5) 0.4114(3) 0.0511(15) Uani 0.767(7) 1 d G U P A 1
H38A H -0.027105 0.574592 0.469800 0.061 Uiso 0.767(7) 1 calc R U P A 1
C33A C 0.0855(5) 0.6918(4) 0.4117(3) 0.0554(15) Uani 0.767(7) 1 d DG U P A 1
C34A C 0.1045(5) 0.7061(4) 0.3244(4) 0.0565(15) Uani 0.767(7) 1 d G U P A 1
H34A H 0.171357 0.778105 0.324656 0.068 Uiso 0.767(7) 1 calc R U P A 1
C35A C 0.0235(6) 0.6127(5) 0.2368(3) 0.0591(16) Uani 0.767(7) 1 d G U P A 1
H35A H 0.036202 0.622225 0.178332 0.071 Uiso 0.767(7) 1 calc R U P A 1
C36A C -0.0764(5) 0.5050(5) 0.2364(3) 0.070(2) Uani 0.767(7) 1 d G U P A 1
H36A H -0.130607 0.442529 0.177741 0.083 Uiso 0.767(7) 1 calc R U P A 1
C37A C -0.0954(4) 0.4907(4) 0.3237(4) 0.0647(17) Uani 0.767(7) 1 d G U P A 1
H37A H -0.162263 0.418710 0.323474 0.078 Uiso 0.767(7) 1 calc R U P A 1
C18 C 0.2166(6) 0.0464(4) 0.2810(3) 0.0562(14) Uani 1 1 d . . . . .
H18A H 0.124077 0.005489 0.242352 0.084 Uiso 1 1 calc R U . . .
H18B H 0.224363 0.031969 0.342116 0.084 Uiso 1 1 calc R U . . .
H18C H 0.268345 0.015115 0.247039 0.084 Uiso 1 1 calc R U . . .
C17 C 0.0558(4) 0.2071(6) 0.3267(3) 0.0567(13) Uani 1 1 d . . . . .
H17A H 0.013553 0.254259 0.304545 0.085 Uiso 1 1 calc R U . . .
H17B H 0.058958 0.216159 0.393354 0.085 Uiso 1 1 calc R U . . .
H17C H 0.005177 0.122088 0.287276 0.085 Uiso 1 1 calc R U . . .
C25 C 0.8631(6) 0.8340(6) 0.3957(4) 0.0736(18) Uani 1 1 d . . . . .
H25A H 0.927818 0.880736 0.458796 0.110 Uiso 1 1 calc R U . . .
H25B H 0.902616 0.856055 0.346664 0.110 Uiso 1 1 calc R U . . .
H25C H 0.835694 0.747982 0.384722 0.110 Uiso 1 1 calc R U . . .
C32A C 0.1726(7) 0.7900(8) 0.4996(6) 0.0688(19) Uani 0.767(7) 1 d D U P A 1
H32A H 0.157442 0.861292 0.501356 0.103 Uiso 0.767(7) 1 calc R U P A 1
H32B H 0.264310 0.808611 0.502162 0.103 Uiso 0.767(7) 1 calc R U P A 1
H32C H 0.154494 0.766032 0.554500 0.103 Uiso 0.767(7) 1 calc R U P A 1
C32B C 0.186(2) 0.8079(18) 0.4258(19) 0.062(3) Uani 0.233(7) 1 d D U P A 2
H32D H 0.153887 0.866605 0.452273 0.094 Uiso 0.233(7) 1 calc R U P A 2
H32E H 0.221404 0.827341 0.374601 0.094 Uiso 0.233(7) 1 calc R U P A 2
H32F H 0.254512 0.810431 0.476146 0.094 Uiso 0.233(7) 1 calc R U P A 2
C33B C 0.0786(19) 0.6898(14) 0.3883(13) 0.064(3) Uani 0.233(7) 1 d DG U P A 2
C38B C 0.010(2) 0.6089(19) 0.4315(9) 0.054(3) Uani 0.233(7) 1 d G U P A 2
H38B H 0.029174 0.632814 0.498932 0.065 Uiso 0.233(7) 1 calc R U P A 2
C37B C -0.0888(17) 0.4922(16) 0.3739(14) 0.062(4) Uani 0.233(7) 1 d G U P A 2
H37B H -0.135046 0.438110 0.402851 0.074 Uiso 0.233(7) 1 calc R U P A 2
C36B C -0.1182(16) 0.4565(13) 0.2732(13) 0.063(4) Uani 0.233(7) 1 d G U P A 2
H36B H -0.183996 0.378424 0.234671 0.075 Uiso 0.233(7) 1 calc R U P A 2
C35B C -0.049(2) 0.537(2) 0.2300(9) 0.065(3) Uani 0.233(7) 1 d G U P A 2
H35B H -0.068726 0.513440 0.162570 0.078 Uiso 0.233(7) 1 calc R U P A 2
C34B C 0.0493(19) 0.6540(18) 0.2876(14) 0.058(3) Uani 0.233(7) 1 d G U P A 2
H34B H 0.095495 0.708144 0.258649 0.069 Uiso 0.233(7) 1 calc R U P A 2
C21 C 0.2408(3) 0.0616(3) 0.0568(2) 0.0235(7) Uani 1 1 d . . . . .
H21A H 0.183769 0.053205 0.098309 0.035 Uiso 1 1 calc R U . . .
H21B H 0.220259 0.104725 0.015275 0.035 Uiso 1 1 calc R U . . .
H21C H 0.333065 0.106808 0.096035 0.035 Uiso 1 1 calc R U . . .
C22 C 0.0070(3) -0.1845(3) -0.0925(2) 0.0250(7) Uani 1 1 d . . . . .
H22A H -0.020979 -0.264243 -0.139061 0.037 Uiso 1 1 calc R U . . .
H22B H -0.013408 -0.132807 -0.125218 0.037 Uiso 1 1 calc R U . . .
H22C H -0.039586 -0.192177 -0.044384 0.037 Uiso 1 1 calc R U . . .

loop_
_atom_site_aniso_label
_atom_site_aniso_U_11
_atom_site_aniso_U_22
_atom_site_aniso_U_33
_atom_site_aniso_U_23
_atom_site_aniso_U_13
_atom_site_aniso_U_12
Y1 0.01943(16) 0.01893(16) 0.02208(16) 0.00918(11) 0.00783(11) 0.01066(12)
Al1 0.0202(5) 0.0200(5) 0.0298(5) 0.0095(4) 0.0092(4) 0.0121(4)
C5 0.0234(17) 0.0284(18) 0.0339(18) 0.0196(15) 0.0107(14) 0.0112(14)
C1 0.0266(17) 0.0214(16) 0.0294(17) 0.0139(13) 0.0102(14) 0.0111(14)
C4 0.0327(18) 0.0298(18) 0.0358(18) 0.0197(15) 0.0200(15) 0.0184(16)
C2 0.0257(17) 0.0228(16) 0.0297(17) 0.0150(13) 0.0093(13) 0.0118(14)
C14 0.0312(18) 0.0346(19) 0.0240(16) 0.0141(14) 0.0071(14) 0.0176(16)
C23 0.0283(18) 0.0260(18) 0.047(2) 0.0155(16) 0.0058(16) 0.0149(15)
C6 0.039(2) 0.0218(17) 0.0336(19) 0.0110(14) 0.0088(16) 0.0122(15)
C3 0.0318(18) 0.0224(16) 0.0274(17) 0.0131(13) 0.0110(14) 0.0125(14)
C7 0.0281(18) 0.0284(19) 0.051(2) 0.0205(17) 0.0086(16) 0.0149(16)
C15 0.0277(17) 0.0291(18) 0.0216(15) 0.0108(13) 0.0061(13) 0.0143(15)
C8 0.047(2) 0.0265(18) 0.0279(18) 0.0120(15) 0.0081(16) 0.0110(17)
C11 0.0331(19) 0.041(2) 0.0220(16) 0.0109(14) 0.0087(14) 0.0238(17)
C20 0.036(2) 0.035(2) 0.0298(19) 0.0114(16) 0.0020(16) 0.0083(17)
C10 0.0202(17) 0.049(2) 0.051(2) 0.031(2) 0.0117(16) 0.0095(17)
C24 0.034(2) 0.039(2) 0.043(2) 0.0097(17) 0.0191(17) 0.0173(18)
C12 0.0266(18) 0.052(2) 0.0241(17) 0.0170(16) 0.0091(14) 0.0137(17)
C13 0.043(2) 0.0293(19) 0.0234(17) 0.0130(14) 0.0084(15) 0.0113(17)
C31 0.042(2) 0.038(2) 0.041(2) 0.0113(17) 0.0142(18) 0.0193(18)
C9 0.053(2) 0.045(2) 0.060(3) 0.031(2) 0.041(2) 0.032(2)
C16 0.062(3) 0.065(3) 0.032(2) 0.0152(19) 0.0164(19) 0.050(3)
C19 0.055(3) 0.062(3) 0.041(2) 0.021(2) 0.0148(19) 0.046(2)
C27 0.088(4) 0.030(2) 0.030(2) 0.0052(17) 0.007(2) 0.023(2)
C26 0.057(3) 0.033(2) 0.037(2) 0.0003(17) -0.0015(19) 0.026(2)
C30 0.050(2) 0.036(2) 0.043(2) 0.0139(18) 0.0097(19) 0.0250(19)
C28 0.073(3) 0.033(2) 0.045(3) 0.0028(19) 0.031(2) 0.009(2)
C29 0.043(2) 0.041(2) 0.058(3) 0.002(2) 0.018(2) 0.019(2)
C38A 0.046(3) 0.062(3) 0.073(3) 0.033(3) 0.029(3) 0.041(3)
C33A 0.048(3) 0.064(3) 0.073(3) 0.025(3) 0.020(2) 0.042(2)
C34A 0.055(3) 0.076(3) 0.062(3) 0.027(3) 0.025(3) 0.048(3)
C35A 0.061(3) 0.069(4) 0.067(4) 0.026(3) 0.017(3) 0.047(3)
C36A 0.055(3) 0.088(4) 0.072(4) 0.015(3) 0.011(3) 0.049(3)
C37A 0.052(3) 0.082(4) 0.075(4) 0.023(3) 0.021(3) 0.044(3)
C18 0.089(4) 0.031(2) 0.031(2) 0.0162(17) 0.006(2) 0.010(2)
C17 0.034(2) 0.093(4) 0.036(2) 0.027(2) 0.0163(18) 0.016(2)
C25 0.073(4) 0.071(4) 0.065(3) -0.003(3) -0.012(3) 0.051(3)
C32A 0.056(3) 0.080(4) 0.077(4) 0.012(3) 0.017(3) 0.046(3)
C32B 0.053(5) 0.071(5) 0.074(5) 0.023(5) 0.023(5) 0.038(4)
C33B 0.055(4) 0.072(4) 0.075(4) 0.021(4) 0.024(4) 0.039(4)
C38B 0.049(5) 0.066(5) 0.073(5) 0.032(5) 0.031(4) 0.042(4)
C37B 0.053(5) 0.076(5) 0.073(6) 0.028(5) 0.022(5) 0.042(5)
C36B 0.052(5) 0.082(6) 0.069(6) 0.023(5) 0.019(5) 0.045(5)
C35B 0.056(5) 0.085(5) 0.068(5) 0.023(5) 0.019(5) 0.046(4)
C34B 0.054(4) 0.075(5) 0.065(5) 0.027(4) 0.017(4) 0.049(4)
C21 0.0261(16) 0.0220(16) 0.0276(16) 0.0115(13) 0.0098(13) 0.0132(14)
C22 0.0251(16) 0.0250(17) 0.0289(17) 0.0102(13) 0.0083(13) 0.0143(14)

loop_
_atom_type_symbol
_atom_type_description
_atom_type_scat_dispersion_real
_atom_type_scat_dispersion_imag
_atom_type_scat_source
C C 0.0181 0.0091 'International Tables Vol C Tables 4.2.6.8 and 6.1.1.4'
H H 0.0000 0.0000 'International Tables Vol C Tables 4.2.6.8 and 6.1.1.4'
Al Al 0.2130 0.2455 'International Tables Vol C Tables 4.2.6.8 and 6.1.1.4'
Y Y -0.2670 2.0244 'International Tables Vol C Tables 4.2.6.8 and 6.1.1.4'

loop_
_exptl_crystal_face_index_h
_exptl_crystal_face_index_k
_exptl_crystal_face_index_l
_exptl_crystal_face_perp_dist
0 -5 9 0.1546
3 -3 8 0.1314
4 3 2 0.1511
1 -4 -7 0.1483
6 1 -6 0.2342
2 4 2 0.1634
-5 1 8 0.2369
2 -8 0 0.1722
6 -6 -1 0.1299
-7 6 1 0.1906
-1 -7 0 0.2030
-5 -2 -2 0.2009
-2 2 -8 0.2012
1 5 -9 0.2723
4 -6 -5 0.1389

loop_
_geom_angle_atom_site_label_1
_geom_angle_atom_site_label_2
_geom_angle_atom_site_label_3
_geom_angle
_geom_angle_site_symmetry_1
_geom_angle_site_symmetry_3
_geom_angle_publ_flag
C5 Y1 C4 31.09(11) . . ?
C5 Y1 C3 51.34(11) . . ?
C5 Y1 C11 107.18(12) . . ?
C5 Y1 C12 137.05(12) . . ?
C5 Y1 C13 133.15(11) . . ?
C1 Y1 C5 31.40(10) . . ?
C1 Y1 C4 51.69(11) . . ?
C1 Y1 C2 31.07(11) . . ?
C1 Y1 C14 116.52(11) . . ?
C1 Y1 C3 51.55(10) . . ?
C1 Y1 C15 90.73(11) . . ?
C1 Y1 C11 94.38(11) . . ?
C1 Y1 C12 123.39(12) . . ?
C1 Y1 C13 141.46(11) . . ?
C4 Y1 C12 166.07(12) . . ?
C4 Y1 C13 142.87(12) . . ?
C2 Y1 C5 51.30(10) . . ?
C2 Y1 C4 51.20(10) . . ?
C2 Y1 C14 147.57(11) . . ?
C2 Y1 C3 30.96(11) . . ?
C2 Y1 C15 120.00(11) . . ?
C2 Y1 C11 113.55(11) . . ?
C2 Y1 C12 133.26(12) . . ?
C2 Y1 C13 163.50(12) . . ?
C14 Y1 C5 101.92(11) . . ?
C14 Y1 C4 117.18(11) . . ?
C14 Y1 C3 148.17(11) . . ?
C14 Y1 C15 30.74(11) . . ?
C14 Y1 C11 51.12(11) . . ?
C14 Y1 C12 50.95(11) . . ?
C14 Y1 C13 31.23(12) . . ?
C3 Y1 C4 30.99(11) . . ?
C3 Y1 C12 160.17(11) . . ?
C3 Y1 C13 165.08(11) . . ?
C15 Y1 C5 88.25(11) . . ?
C15 Y1 C4 115.26(11) . . ?
C15 Y1 C3 138.87(11) . . ?
C15 Y1 C11 31.06(11) . . ?
C15 Y1 C12 50.87(11) . . ?
C15 Y1 C13 51.12(11) . . ?
C11 Y1 C4 138.19(12) . . ?
C11 Y1 C3 143.93(11) . . ?
C11 Y1 C12 30.70(12) . . ?
C11 Y1 C13 50.97(12) . . ?
C13 Y1 C12 30.59(12) . . ?
C23 Al1 C24 113.98(18) . . ?
C23 Al1 C21 108.60(15) . . ?
C23 Al1 C22 111.33(15) . . ?
C24 Al1 C21 111.49(16) . . ?
C24 Al1 C22 110.24(16) . . ?
C21 Al1 C22 100.38(14) . . ?
C1 C5 Y1 73.72(19) . . ?
C1 C5 C10 127.2(3) . . ?
C4 C5 Y1 74.93(19) . . ?
C4 C5 C1 108.0(3) . . ?
C4 C5 C10 123.7(3) . . ?
C10 C5 Y1 126.5(2) . . ?
C5 C1 Y1 74.87(18) . . ?
C5 C1 C6 127.4(3) . . ?
C2 C1 Y1 74.70(18) . . ?
C2 C1 C5 107.3(3) . . ?
C2 C1 C6 124.6(3) . . ?
C6 C1 Y1 123.5(2) . . ?
C5 C4 Y1 73.98(19) . . ?
C5 C4 C9 124.6(4) . . ?
C3 C4 Y1 74.46(19) . . ?
C3 C4 C5 107.9(3) . . ?
C3 C4 C9 127.1(4) . . ?
C9 C4 Y1 123.7(2) . . ?
C1 C2 Y1 74.24(18) . . ?
C1 C2 C3 109.0(3) . . ?
C1 C2 C7 124.4(3) . . ?
C3 C2 Y1 75.30(18) . . ?
C3 C2 C7 126.2(3) . . ?
C7 C2 Y1 122.2(2) . . ?
C15 C14 Y1 74.85(19) . . ?
C15 C14 C13 108.2(3) . . ?
C15 C14 C19 126.1(4) . . ?
C13 C14 Y1 75.6(2) . . ?
C13 C14 C19 125.5(4) . . ?
C19 C14 Y1 119.8(2) . . ?
Al1 C23 H23A 109.5 . . ?
Al1 C23 H23B 109.5 . . ?
Al1 C23 H23C 109.5 . . ?
H23A C23 H23B 109.5 . . ?
H23A C23 H23C 109.5 . . ?
H23B C23 H23C 109.5 . . ?
C1 C6 H6A 109.5 . . ?
C1 C6 H6B 109.5 . . ?
C1 C6 H6C 109.5 . . ?
H6A C6 H6B 109.5 . . ?
H6A C6 H6C 109.5 . . ?
H6B C6 H6C 109.5 . . ?
C4 C3 Y1 74.55(19) . . ?
C4 C3 C8 126.1(3) . . ?
C2 C3 Y1 73.74(19) . . ?
C2 C3 C4 107.7(3) . . ?
C2 C3 C8 125.8(3) . . ?
C8 C3 Y1 123.1(2) . . ?
C2 C7 H7A 109.5 . . ?
C2 C7 H7B 109.5 . . ?
C2 C7 H7C 109.5 . . ?
H7A C7 H7B 109.5 . . ?
H7A C7 H7C 109.5 . . ?
H7B C7 H7C 109.5 . . ?
C14 C15 Y1 74.40(19) . . ?
C14 C15 C11 108.1(3) . . ?
C14 C15 C20 125.5(3) . . ?
C11 C15 Y1 74.70(19) . . ?
C11 C15 C20 125.6(3) . . ?
C20 C15 Y1 125.1(2) . . ?
C3 C8 H8A 109.5 . . ?
C3 C8 H8B 109.5 . . ?
C3 C8 H8C 109.5 . . ?
H8A C8 H8B 109.5 . . ?
H8A C8 H8C 109.5 . . ?
H8B C8 H8C 109.5 . . ?
C15 C11 Y1 74.24(19) . . ?
C15 C11 C16 125.9(4) . . ?
C12 C11 Y1 75.8(2) . . ?
C12 C11 C15 107.9(3) . . ?
C12 C11 C16 125.6(4) . . ?
C16 C11 Y1 122.9(2) . . ?
C15 C20 H20A 109.5 . . ?
C15 C20 H20B 109.5 . . ?
C15 C20 H20C 109.5 . . ?
H20A C20 H20B 109.5 . . ?
H20A C20 H20C 109.5 . . ?
H20B C20 H20C 109.5 . . ?
C5 C10 H10A 109.5 . . ?
C5 C10 H10B 109.5 . . ?
C5 C10 H10C 109.5 . . ?
H10A C10 H10B 109.5 . . ?
H10A C10 H10C 109.5 . . ?
H10B C10 H10C 109.5 . . ?
Al1 C24 H24A 109.5 . . ?
Al1 C24 H24B 109.5 . . ?
Al1 C24 H24C 109.5 . . ?
H24A C24 H24B 109.5 . . ?
H24A C24 H24C 109.5 . . ?
H24B C24 H24C 109.5 . . ?
C11 C12 Y1 73.5(2) . . ?
C11 C12 C13 108.4(3) . . ?
C11 C12 C17 124.1(4) . . ?
C13 C12 Y1 74.3(2) . . ?
C13 C12 C17 126.9(4) . . ?
C17 C12 Y1 124.9(3) . . ?
C14 C13 Y1 73.19(19) . . ?
C14 C13 C18 126.5(4) . . ?
C12 C13 Y1 75.1(2) . . ?
C12 C13 C14 107.3(3) . . ?
C12 C13 C18 125.7(4) . . ?
C18 C13 Y1 123.8(3) . . ?
C26 C31 H31 119.3 . . ?
C26 C31 C30 121.3(4) . . ?
C30 C31 H31 119.3 . . ?
C4 C9 H9A 109.5 . . ?
C4 C9 H9B 109.5 . . ?
C4 C9 H9C 109.5 . . ?
H9A C9 H9B 109.5 . . ?
H9A C9 H9C 109.5 . . ?
H9B C9 H9C 109.5 . . ?
C11 C16 H16A 109.5 . . ?
C11 C16 H16B 109.5 . . ?
C11 C16 H16C 109.5 . . ?
H16A C16 H16B 109.5 . . ?
H16A C16 H16C 109.5 . . ?
H16B C16 H16C 109.5 . . ?
C14 C19 H19A 109.5 . . ?
C14 C19 H19B 109.5 . . ?
C14 C19 H19C 109.5 . . ?
H19A C19 H19B 109.5 . . ?
H19A C19 H19C 109.5 . . ?
H19B C19 H19C 109.5 . . ?
C26 C27 H27 119.4 . . ?
C28 C27 H27 119.4 . . ?
C28 C27 C26 121.2(4) . . ?
C31 C26 C27 117.8(4) . . ?
C31 C26 C25 120.4(5) . . ?
C27 C26 C25 121.8(5) . . ?
C31 C30 H30 119.9 . . ?
C29 C30 C31 120.2(4) . . ?
C29 C30 H30 119.9 . . ?
C27 C28 H28 120.0 . . ?
C27 C28 C29 120.0(4) . . ?
C29 C28 H28 120.0 . . ?
C30 C29 C28 119.4(4) . . ?
C30 C29 H29 120.3 . . ?
C28 C29 H29 120.3 . . ?
C33A C38A H38A 120.0 . . ?
C33A C38A C37A 120.0 . . ?
C37A C38A H38A 120.0 . . ?
C38A C33A C32A 122.3(5) . . ?
C34A C33A C38A 120.0 . . ?
C34A C33A C32A 117.6(5) . . ?
C33A C34A H34A 120.0 . . ?
C33A C34A C35A 120.0 . . ?
C35A C34A H34A 120.0 . . ?
C34A C35A H35A 120.0 . . ?
C36A C35A C34A 120.0 . . ?
C36A C35A H35A 120.0 . . ?
C35A C36A H36A 120.0 . . ?
C37A C36A C35A 120.0 . . ?
C37A C36A H36A 120.0 . . ?
C38A C37A H37A 120.0 . . ?
C36A C37A C38A 120.0 . . ?
C36A C37A H37A 120.0 . . ?
C13 C18 H18A 109.5 . . ?
C13 C18 H18B 109.5 . . ?
C13 C18 H18C 109.5 . . ?
H18A C18 H18B 109.5 . . ?
H18A C18 H18C 109.5 . . ?
H18B C18 H18C 109.5 . . ?
C12 C17 H17A 109.5 . . ?
C12 C17 H17B 109.5 . . ?
C12 C17 H17C 109.5 . . ?
H17A C17 H17B 109.5 . . ?
H17A C17 H17C 109.5 . . ?
H17B C17 H17C 109.5 . . ?
C26 C25 H25A 109.5 . . ?
C26 C25 H25B 109.5 . . ?
C26 C25 H25C 109.5 . . ?
H25A C25 H25B 109.5 . . ?
H25A C25 H25C 109.5 . . ?
H25B C25 H25C 109.5 . . ?
C33A C32A H32A 109.5 . . ?
C33A C32A H32B 109.5 . . ?
C33A C32A H32C 109.5 . . ?
H32A C32A H32B 109.5 . . ?
H32A C32A H32C 109.5 . . ?
H32B C32A H32C 109.5 . . ?
H32D C32B H32E 109.5 . . ?
H32D C32B H32F 109.5 . . ?
H32E C32B H32F 109.5 . . ?
C33B C32B H32D 109.5 . . ?
C33B C32B H32E 109.5 . . ?
C33B C32B H32F 109.5 . . ?
C38B C33B C32B 133.2(18) . . ?
C38B C33B C34B 120.0 . . ?
C34B C33B C32B 106.7(18) . . ?
C33B C38B H38B 120.0 . . ?
C33B C38B C37B 120.0 . . ?
C37B C38B H38B 120.0 . . ?
C38B C37B H37B 120.0 . . ?
C38B C37B C36B 120.0 . . ?
C36B C37B H37B 120.0 . . ?
C37B C36B H36B 120.0 . . ?
C35B C36B C37B 120.0 . . ?
C35B C36B H36B 120.0 . . ?
C36B C35B H35B 120.0 . . ?
C34B C35B C36B 120.0 . . ?
C34B C35B H35B 120.0 . . ?
C33B C34B H34B 120.0 . . ?
C35B C34B C33B 120.0 . . ?
C35B C34B H34B 120.0 . . ?
Al1 C21 H21A 109.5 . . ?
Al1 C21 H21B 109.5 . . ?
Al1 C21 H21C 109.5 . . ?
H21A C21 H21B 109.5 . . ?
H21A C21 H21C 109.5 . . ?
H21B C21 H21C 109.5 . . ?
Y1 C22 H22A 74.6 2 . ?
Y1 C22 H22B 73.6 2 . ?
Y1 C22 H22C 63.7 2 . ?
Al1 C22 Y1 173.11(17) . 2 ?
Al1 C22 H22A 109.5 . . ?
Al1 C22 H22B 109.5 . . ?
Al1 C22 H22C 109.5 . . ?
H22A C22 H22B 109.5 . . ?
H22A C22 H22C 109.5 . . ?
H22B C22 H22C 109.5 . . ?

loop_
_geom_bond_atom_site_label_1
_geom_bond_atom_site_label_2
_geom_bond_distance
_geom_bond_site_symmetry_2
_geom_bond_publ_flag
Y1 C5 2.642(3) . ?
Y1 C1 2.627(3) . ?
Y1 C4 2.654(3) . ?
Y1 C2 2.633(3) . ?
Y1 C14 2.634(3) . ?
Y1 C3 2.653(3) . ?
Y1 C15 2.640(3) . ?
Y1 C11 2.645(3) . ?
Y1 C12 2.675(4) . ?
Y1 C13 2.665(3) . ?
Al1 C23 1.982(4) . ?
Al1 C24 1.986(4) . ?
Al1 C21 2.039(3) . ?
Al1 C22 2.049(3) . ?
C5 C1 1.426(5) . ?
C5 C4 1.419(5) . ?
C5 C10 1.506(5) . ?
C1 C2 1.409(5) . ?
C1 C6 1.507(5) . ?
C4 C3 1.418(5) . ?
C4 C9 1.501(5) . ?
C2 C3 1.411(5) . ?
C2 C7 1.508(5) . ?
C14 C15 1.398(5) . ?
C14 C13 1.427(5) . ?
C14 C19 1.517(5) . ?
C23 H23A 0.9600 . ?
C23 H23B 0.9600 . ?
C23 H23C 0.9600 . ?
C6 H6A 0.9600 . ?
C6 H6B 0.9600 . ?
C6 H6C 0.9600 . ?
C3 C8 1.507(5) . ?
C7 H7A 0.9600 . ?
C7 H7B 0.9600 . ?
C7 H7C 0.9600 . ?
C15 C11 1.415(5) . ?
C15 C20 1.514(5) . ?
C8 H8A 0.9600 . ?
C8 H8B 0.9600 . ?
C8 H8C 0.9600 . ?
C11 C12 1.408(6) . ?
C11 C16 1.515(5) . ?
C20 H20A 0.9600 . ?
C20 H20B 0.9600 . ?
C20 H20C 0.9600 . ?
C10 H10A 0.9600 . ?
C10 H10B 0.9600 . ?
C10 H10C 0.9600 . ?
C24 H24A 0.9600 . ?
C24 H24B 0.9600 . ?
C24 H24C 0.9600 . ?
C12 C13 1.409(6) . ?
C12 C17 1.510(5) . ?
C13 C18 1.506(6) . ?
C31 H31 0.9300 . ?
C31 C26 1.380(6) . ?
C31 C30 1.383(6) . ?
C9 H9A 0.9600 . ?
C9 H9B 0.9600 . ?
C9 H9C 0.9600 . ?
C16 H16A 0.9600 . ?
C16 H16B 0.9600 . ?
C16 H16C 0.9600 . ?
C19 H19A 0.9600 . ?
C19 H19B 0.9600 . ?
C19 H19C 0.9600 . ?
C27 H27 0.9300 . ?
C27 C26 1.381(7) . ?
C27 C28 1.379(8) . ?
C26 C25 1.506(7) . ?
C30 H30 0.9300 . ?
C30 C29 1.364(7) . ?
C28 H28 0.9300 . ?
C28 C29 1.383(8) . ?
C29 H29 0.9300 . ?
C38A H38A 0.9300 . ?
C38A C33A 1.3900 . ?
C38A C37A 1.3900 . ?
C33A C34A 1.3900 . ?
C33A C32A 1.427(8) . ?
C34A H34A 0.9300 . ?
C34A C35A 1.3900 . ?
C35A H35A 0.9300 . ?
C35A C36A 1.3900 . ?
C36A H36A 0.9300 . ?
C36A C37A 1.3900 . ?
C37A H37A 0.9300 . ?
C18 H18A 0.9600 . ?
C18 H18B 0.9600 . ?
C18 H18C 0.9600 . ?
C17 H17A 0.9600 . ?
C17 H17B 0.9600 . ?
C17 H17C 0.9600 . ?
C25 H25A 0.9600 . ?
C25 H25B 0.9600 . ?
C25 H25C 0.9600 . ?
C32A H32A 0.9600 . ?
C32A H32B 0.9600 . ?
C32A H32C 0.9600 . ?
C32B H32D 0.9600 . ?
C32B H32E 0.9600 . ?
C32B H32F 0.9600 . ?
C32B C33B 1.403(17) . ?
C33B C38B 1.3900 . ?
C33B C34B 1.3900 . ?
C38B H38B 0.9300 . ?
C38B C37B 1.3900 . ?
C37B H37B 0.9300 . ?
C37B C36B 1.3900 . ?
C36B H36B 0.9300 . ?
C36B C35B 1.3900 . ?
C35B H35B 0.9300 . ?
C35B C34B 1.3900 . ?
C34B H34B 0.9300 . ?
C21 H21A 0.9600 . ?
C21 H21B 0.9600 . ?
C21 H21C 0.9600 . ?
C22 H22A 0.9600 . ?
C22 H22B 0.9600 . ?
C22 H22C 0.9600 . ?

loop_
_geom_torsion_atom_site_label_1
_geom_torsion_atom_site_label_2
_geom_torsion_atom_site_label_3
_geom_torsion_atom_site_label_4
_geom_torsion
_geom_torsion_site_symmetry_1
_geom_torsion_site_symmetry_2
_geom_torsion_site_symmetry_3
_geom_torsion_site_symmetry_4
_geom_torsion_publ_flag
Y1 C5 C1 C2 -68.2(2) . . . . ?
Y1 C5 C1 C6 120.9(3) . . . . ?
Y1 C5 C4 C3 67.3(2) . . . . ?
Y1 C5 C4 C9 -120.2(3) . . . . ?
Y1 C1 C2 C3 -67.9(2) . . . . ?
Y1 C1 C2 C7 118.6(3) . . . . ?
Y1 C4 C3 C2 66.8(2) . . . . ?
Y1 C4 C3 C8 -120.0(3) . . . . ?
Y1 C2 C3 C4 -67.4(2) . . . . ?
Y1 C2 C3 C8 119.4(3) . . . . ?
Y1 C14 C15 C11 67.7(2) . . . . ?
Y1 C14 C15 C20 -122.2(3) . . . . ?
Y1 C14 C13 C12 -68.0(2) . . . . ?
Y1 C14 C13 C18 119.9(4) . . . . ?
Y1 C15 C11 C12 69.0(2) . . . . ?
Y1 C15 C11 C16 -119.5(4) . . . . ?
Y1 C11 C12 C13 66.7(2) . . . . ?
Y1 C11 C12 C17 -121.3(4) . . . . ?
Y1 C12 C13 C14 66.7(2) . . . . ?
Y1 C12 C13 C18 -121.1(4) . . . . ?
C5 C1 C2 Y1 68.4(2) . . . . ?
C5 C1 C2 C3 0.5(4) . . . . ?
C5 C1 C2 C7 -173.1(3) . . . . ?
C5 C4 C3 Y1 -67.0(2) . . . . ?
C5 C4 C3 C2 -0.2(4) . . . . ?
C5 C4 C3 C8 173.0(3) . . . . ?
C1 C5 C4 Y1 -66.9(2) . . . . ?
C1 C5 C4 C3 0.5(4) . . . . ?
C1 C5 C4 C9 173.0(3) . . . . ?
C1 C2 C3 Y1 67.2(2) . . . . ?
C1 C2 C3 C4 -0.2(4) . . . . ?
C1 C2 C3 C8 -173.4(3) . . . . ?
C4 C5 C1 Y1 67.7(2) . . . . ?
C4 C5 C1 C2 -0.6(4) . . . . ?
C4 C5 C1 C6 -171.5(3) . . . . ?
C14 C15 C11 Y1 -67.5(2) . . . . ?
C14 C15 C11 C12 1.5(4) . . . . ?
C14 C15 C11 C16 173.0(3) . . . . ?
C6 C1 C2 Y1 -120.4(3) . . . . ?
C6 C1 C2 C3 171.7(3) . . . . ?
C6 C1 C2 C7 -1.9(5) . . . . ?
C7 C2 C3 Y1 -119.4(3) . . . . ?
C7 C2 C3 C4 173.2(3) . . . . ?
C7 C2 C3 C8 0.0(6) . . . . ?
C15 C14 C13 Y1 68.4(2) . . . . ?
C15 C14 C13 C12 0.4(4) . . . . ?
C15 C14 C13 C18 -171.7(3) . . . . ?
C15 C11 C12 Y1 -67.9(2) . . . . ?
C15 C11 C12 C13 -1.2(4) . . . . ?
C15 C11 C12 C17 170.8(3) . . . . ?
C11 C12 C13 Y1 -66.1(2) . . . . ?
C11 C12 C13 C14 0.5(4) . . . . ?
C11 C12 C13 C18 172.7(3) . . . . ?
C20 C15 C11 Y1 122.5(3) . . . . ?
C20 C15 C11 C12 -168.6(3) . . . . ?
C20 C15 C11 C16 3.0(6) . . . . ?
C10 C5 C1 Y1 -123.8(3) . . . . ?
C10 C5 C1 C2 167.9(3) . . . . ?
C10 C5 C1 C6 -3.0(6) . . . . ?
C10 C5 C4 Y1 124.1(3) . . . . ?
C10 C5 C4 C3 -168.6(3) . . . . ?
C10 C5 C4 C9 4.0(5) . . . . ?
C13 C14 C15 Y1 -68.8(2) . . . . ?
C13 C14 C15 C11 -1.2(4) . . . . ?
C13 C14 C15 C20 168.9(3) . . . . ?
C31 C30 C29 C28 -1.4(7) . . . . ?
C9 C4 C3 Y1 120.7(4) . . . . ?
C9 C4 C3 C2 -172.4(3) . . . . ?
C9 C4 C3 C8 0.7(6) . . . . ?
C16 C11 C12 Y1 120.5(3) . . . . ?
C16 C11 C12 C13 -172.8(3) . . . . ?
C16 C11 C12 C17 -0.8(6) . . . . ?
C19 C14 C15 Y1 116.1(4) . . . . ?
C19 C14 C15 C11 -176.2(3) . . . . ?
C19 C14 C15 C20 -6.1(6) . . . . ?
C19 C14 C13 Y1 -116.6(4) . . . . ?
C19 C14 C13 C12 175.5(3) . . . . ?
C19 C14 C13 C18 3.4(6) . . . . ?
C27 C28 C29 C30 1.2(7) . . . . ?
C26 C31 C30 C29 0.2(7) . . . . ?
C26 C27 C28 C29 0.4(7) . . . . ?
C30 C31 C26 C27 1.3(6) . . . . ?
C30 C31 C26 C25 179.3(4) . . . . ?
C28 C27 C26 C31 -1.6(6) . . . . ?
C28 C27 C26 C25 -179.5(4) . . . . ?
C38A C33A C34A C35A 0.0 . . . . ?
C33A C38A C37A C36A 0.0 . . . . ?
C33A C34A C35A C36A 0.0 . . . . ?
C34A C35A C36A C37A 0.0 . . . . ?
C35A C36A C37A C38A 0.0 . . . . ?
C37A C38A C33A C34A 0.0 . . . . ?
C37A C38A C33A C32A -179.2(6) . . . . ?
C17 C12 C13 Y1 122.1(4) . . . . ?
C17 C12 C13 C14 -171.2(4) . . . . ?
C17 C12 C13 C18 1.0(6) . . . . ?
C32A C33A C34A C35A 179.3(6) . . . . ?
C32B C33B C38B C37B -176(3) . . . . ?
C32B C33B C34B C35B 177(2) . . . . ?
C33B C38B C37B C36B 0.0 . . . . ?
C38B C33B C34B C35B 0.0 . . . . ?
C38B C37B C36B C35B 0.0 . . . . ?
C37B C36B C35B C34B 0.0 . . . . ?
C36B C35B C34B C33B 0.0 . . . . ?
C34B C33B C38B C37B 0.0 . . . . ?

loop_
_exptl_oxdiff_crystal_face_indexfrac_h
_exptl_oxdiff_crystal_face_indexfrac_k
_exptl_oxdiff_crystal_face_indexfrac_l
_exptl_oxdiff_crystal_face_x
_exptl_oxdiff_crystal_face_y
_exptl_oxdiff_crystal_face_z
0.0610 -4.6729 8.9530 0.3065 0.9319 0.1942
3.0684 -2.6321 7.9524 0.3868 0.8478 -0.4084
4.0324 3.1827 1.9832 0.0470 0.2374 -0.9887
0.9575 -4.2566 -6.9705 0.4644 -0.7348 0.6405
5.9879 0.9187 -5.9834 0.4390 -0.5926 -0.6768
2.0229 4.1379 1.9883 -0.1851 0.2283 -0.8324
-4.9697 1.1885 7.9726 -0.5416 0.8114 0.2167
2.0097 -7.9784 -0.0094 0.7879 -0.0047 0.6676
6.0218 -5.9136 -1.0121 0.9446 -0.0832 -0.0719
-7.0266 5.8896 1.0143 -1.0209 0.0777 0.2089
-1.0046 -7.0474 -0.0021 0.4795 -0.0194 0.9609
-5.0372 -2.2035 -1.9804 -0.2028 -0.2409 1.0080
-2.0636 1.6529 -7.9553 -0.2310 -0.8443 0.3891
0.9438 4.6969 -8.9552 -0.2301 -0.9264 -0.3312
3.9853 -6.1146 -4.9882 0.8321 -0.5129 0.3773
